data_7215620
loop_
_publ_author_name
'Liao, Wuping'
'Liu, Ce'
'Wang, Xiaofei'
'Zhu, Guangshan'
'Zhao, Xiaojun'
'Zhang, Hongjie'

_publ_section_title
;
 3D metal--organic frameworks incorporating water-soluble
 tetra-p-sulfonatocalix[4]arene
;
_journal_issue 11
_journal_name_full CrystEngComm
_journal_page_first 2282
_journal_paper_doi 10.1039/b908189e
_journal_volume 11
_journal_year 2009
_chemical_formula_moiety '[(CH3)4N] Nd [C12H8N2]2 [C28H20S4O16] 3.5H2O'
_chemical_formula_sum 'C56 H55 N5 Nd O19.5 S4'
_chemical_formula_weight 1382.53
_chemical_name_common '((CH3)4N) Nd (C12H8N2)2 (C28H20S4O16) 3.5H2O'
_chemical_name_systematic
;
?
;
_space_group_IT_number 132
_symmetry_cell_setting tetragonal
_symmetry_space_group_name_Hall '-P 4c 2c'
_symmetry_space_group_name_H-M 'P 42/m c m'
_atom_sites_solution_hydrogens geom
_atom_sites_solution_primary direct
_atom_sites_solution_secondary difmap
_audit_creation_method SHELXL-97
_cell_angle_alpha 90.00
_cell_angle_beta 90.00
_cell_angle_gamma 90.00
_cell_formula_units_Z 4
_cell_length_a 18.9307(13)
_cell_length_b 18.9307(13)
_cell_length_c 20.989(2)
_cell_measurement_temperature 145(2)
_cell_volume 7521.9(10)
_computing_cell_refinement 'SMART (Bruker, 2001)'
_computing_data_collection 'SMART (Bruker, 2001)'
_computing_data_reduction 'SAINT+ (Bruker, 1999)'
_computing_molecular_graphics 'PLATON (Spek, 2003)'
_computing_publication_material 'SHELXTL (1998)'
_computing_structure_refinement 'SHELXTL (Sheldrick, 1998)'
_computing_structure_solution 'SHELXTL (Sheldrick, 1998)'
_diffrn_ambient_temperature 145(2)
_diffrn_measured_fraction_theta_full 0.999
_diffrn_measured_fraction_theta_max 0.999
_diffrn_radiation_monochromator graphite
_diffrn_radiation_source 'fine-focus sealed tube'
_diffrn_radiation_type MoK\a
_diffrn_radiation_wavelength 0.71073
_diffrn_reflns_av_R_equivalents 0.0631
_diffrn_reflns_av_sigmaI/netI 0.0232
_diffrn_reflns_limit_h_max 22
_diffrn_reflns_limit_h_min -21
_diffrn_reflns_limit_k_max 22
_diffrn_reflns_limit_k_min -22
_diffrn_reflns_limit_l_max 24
_diffrn_reflns_limit_l_min -24
_diffrn_reflns_number 56661
_diffrn_reflns_theta_full 25.00
_diffrn_reflns_theta_max 25.00
_diffrn_reflns_theta_min 1.08
_exptl_absorpt_coefficient_mu 0.857
_exptl_absorpt_correction_T_max 0.8829
_exptl_absorpt_correction_T_min 0.8246
_exptl_absorpt_correction_type empirical
_exptl_absorpt_process_details ' SADABS, Sheldrick, 1996'
_exptl_crystal_colour colorless
_exptl_crystal_density_diffrn 1.221
_exptl_crystal_density_method 'not measured'
_exptl_crystal_description block
_exptl_crystal_F_000 2684
_exptl_crystal_size_max 0.23
_exptl_crystal_size_mid 0.21
_exptl_crystal_size_min 0.15
_platon_squeeze_details
;
P. van der Sluis and A. L. Spek, Acta Crystallogr., 1990, A46, 194.
;
_refine_diff_density_max 1.736
_refine_diff_density_min -1.322
_refine_diff_density_rms 0.125
_refine_ls_extinction_coef 0.00066(17)
_refine_ls_extinction_expression Fc^*^=kFc[1+0.001xFc^2^\l^3^/sin(2\q)]^-1/4^
_refine_ls_extinction_method SHELXL
_refine_ls_goodness_of_fit_ref 1.084
_refine_ls_hydrogen_treatment none
_refine_ls_matrix_type full
_refine_ls_number_parameters 190
_refine_ls_number_reflns 3580
_refine_ls_number_restraints 5
_refine_ls_restrained_S_all 1.092
_refine_ls_R_factor_all 0.0860
_refine_ls_R_factor_gt 0.0691
_refine_ls_shift/su_max 0.000
_refine_ls_shift/su_mean 0.000
_refine_ls_structure_factor_coef Fsqd
_refine_ls_weighting_details 'calc w=1/[\s^2^(Fo^2^)+(0.1294P)^2^+16.9206P] where P=(Fo^2^+2Fc^2^)/3'
_refine_ls_weighting_scheme calc
_refine_ls_wR_factor_gt 0.2120
_refine_ls_wR_factor_ref 0.2238
_reflns_number_gt 2678
_reflns_number_total 3580
_reflns_threshold_expression >2sigma(I)
_cod_data_source_file b908189e.cif
_cod_data_source_block Nd-N(CH3)4-squeeze
_cod_original_formula_sum 'C56 H55 N5 Nd O19.50 S4'
_cod_database_code 7215620

loop_
_symmetry_equiv_pos_as_xyz
'x, y, z'
'-x, -y, z'
'-y, x, z+1/2'
'y, -x, z+1/2'
'-x, y, -z+1/2'
'x, -y, -z+1/2'
'y, x, -z'
'-y, -x, -z'
'-x, -y, -z'
'x, y, -z'
'y, -x, -z-1/2'
'-y, x, -z-1/2'
'x, -y, z-1/2'
'-x, y, z-1/2'
'-y, -x, z'
'y, x, z'

loop_
_atom_site_label
_atom_site_type_symbol
_atom_site_fract_x
_atom_site_fract_y
_atom_site_fract_z
_atom_site_U_iso_or_equiv
_atom_site_adp_type
_atom_site_occupancy
_atom_site_symmetry_multiplicity
_atom_site_calc_flag
_atom_site_refinement_flags
Nd1A Nd 0.0000 0.5000 0.2500 0.0365(10) Uani 0.901(17) 4 d SP
Nd1B Nd 0.0000 0.5000 0.220(2) 0.0365(10) Uani 0.049(8) 2 d SP
S1 S 0.07257(10) 0.34335(10) 0.16461(8) 0.0675(6) Uani 1 1 d .
N1 N 0.1198(2) 0.4539(2) 0.3002(2) 0.0485(12) Uani 1 1 d .
C1 C 0.3487(4) 0.3487(4) 0.1700(3) 0.054(2) Uani 1 2 d S
H1A H 0.3410 0.3410 0.2161 0.065 Uiso 1 2 calc SR
H1B H 0.3855 0.3855 0.1652 0.065 Uiso 1 2 calc SR
C2 C 0.2812(3) 0.3747(3) 0.1405(2) 0.0499(15) Uani 1 1 d .
C3 C 0.2157(3) 0.3523(3) 0.1639(3) 0.0551(16) Uani 1 1 d .
H3 H 0.2141 0.3224 0.2002 0.066 Uiso 1 1 calc R
C4 C 0.1534(3) 0.3727(4) 0.1353(3) 0.0542(16) Uani 1 1 d .
C5 C 0.1547(3) 0.4188(3) 0.0837(2) 0.0555(17) Uani 1 1 d .
H5 H 0.1117 0.4344 0.0651 0.067 Uiso 1 1 calc R
C6 C 0.2181(3) 0.4417(3) 0.0596(2) 0.0496(15) Uani 1 1 d .
C7 C 0.2817(3) 0.4200(3) 0.0869(2) 0.0530(17) Uani 1 1 d .
C8 C 0.2169(5) 0.4877(5) 0.0000 0.054(2) Uani 1 2 d S
H8A H 0.1737 0.5173 0.0000 0.065 Uiso 1 2 calc SR
H8B H 0.2584 0.5195 0.0000 0.065 Uiso 1 2 calc SR
C9 C 0.1227(4) 0.4095(4) 0.3486(4) 0.0673(19) Uani 1 1 d .
H9 H 0.0788 0.3937 0.3653 0.081 Uiso 1 1 calc R
C10 C 0.1832(4) 0.3836(4) 0.3775(4) 0.074(2) Uani 1 1 d .
H10 H 0.1805 0.3517 0.4124 0.089 Uiso 1 1 calc R
C11 C 0.2464(4) 0.4054(3) 0.3540(4) 0.0674(19) Uani 1 1 d .
H11 H 0.2892 0.3889 0.3723 0.081 Uiso 1 1 calc R
C12 C 0.2477(3) 0.4527(4) 0.3025(3) 0.0573(17) Uani 1 1 d .
C13 C 0.3131(3) 0.4790(4) 0.2739(3) 0.065(2) Uani 1 1 d .
H13 H 0.3571 0.4645 0.2914 0.078 Uiso 1 1 calc R
C14 C 0.1823(3) 0.4759(3) 0.2771(3) 0.0440(13) Uani 1 1 d .
O1 O 0.3445(2) 0.4436(2) 0.0633(2) 0.0652(12) Uani 1 1 d .
O2 O 0.0380(3) 0.3071(3) 0.1129(2) 0.0839(15) Uani 1 1 d .
O3 O 0.0344(2) 0.4085(2) 0.18107(17) 0.0594(12) Uani 1 1 d .
O4 O 0.0869(3) 0.3007(3) 0.2197(3) 0.0965(19) Uani 1 1 d .
N2 N 0.1877(18) 0.1877(18) 0.0000 0.176(6) Uiso 0.50 4 d SPD
C15 C 0.2401(18) 0.2401(18) 0.0000 0.176(6) Uiso 0.50 4 d SPD
C16 C 0.1196(15) 0.221(2) 0.0000 0.176(6) Uiso 0.50 2 d SPD
C17 C 0.184(3) 0.184(3) 0.0695(8) 0.176(6) Uiso 0.25 2 d SPD
N3 N 0.0000 0.0000 0.2500 0.176(6) Uiso 1 8 d SD
C18 C -0.0394(7) 0.0394(7) 0.3009(9) 0.176(6) Uiso 1 2 d SD

loop_
_atom_site_aniso_label
_atom_site_aniso_U_11
_atom_site_aniso_U_22
_atom_site_aniso_U_33
_atom_site_aniso_U_23
_atom_site_aniso_U_13
_atom_site_aniso_U_12
Nd1A 0.0229(4) 0.0476(4) 0.039(3) 0.000 0.000 0.000
Nd1B 0.0229(4) 0.0476(4) 0.039(3) 0.000 0.000 0.000
S1 0.0698(11) 0.0846(13) 0.0480(9) 0.0052(8) 0.0121(8) 0.0333(9)
N1 0.039(3) 0.048(3) 0.059(3) 0.013(2) -0.001(2) -0.002(2)
C1 0.068(4) 0.068(4) 0.027(4) -0.009(3) -0.009(3) 0.029(4)
C2 0.067(4) 0.052(3) 0.031(3) -0.011(2) -0.002(3) 0.031(3)
C3 0.071(4) 0.063(4) 0.031(3) 0.000(3) 0.008(3) 0.036(3)
C4 0.059(4) 0.069(4) 0.035(3) -0.004(3) 0.001(3) 0.036(3)
C5 0.051(4) 0.082(4) 0.034(3) 0.002(3) 0.008(3) 0.041(3)
C6 0.066(4) 0.055(3) 0.027(3) -0.005(2) -0.006(3) 0.043(3)
C7 0.071(4) 0.069(4) 0.019(2) -0.009(2) -0.002(2) 0.039(3)
C8 0.062(5) 0.065(5) 0.035(4) 0.000 0.000 0.046(4)
C9 0.051(4) 0.067(4) 0.084(5) 0.030(4) -0.017(3) -0.021(3)
C10 0.075(5) 0.057(4) 0.090(5) 0.014(4) -0.028(4) -0.003(4)
C11 0.058(4) 0.053(4) 0.091(5) -0.009(4) -0.032(4) 0.017(3)
C12 0.037(3) 0.070(4) 0.065(4) -0.029(3) -0.015(3) 0.019(3)
C13 0.033(3) 0.077(5) 0.084(5) -0.041(4) -0.004(3) 0.005(3)
C14 0.028(3) 0.037(3) 0.067(3) -0.004(2) -0.010(3) -0.002(2)
O1 0.050(3) 0.090(3) 0.055(2) 0.014(2) -0.005(2) 0.026(2)
O2 0.089(4) 0.097(4) 0.066(3) -0.027(3) 0.008(3) 0.018(3)
O3 0.058(3) 0.084(3) 0.037(2) -0.006(2) 0.0017(19) 0.030(2)
O4 0.094(4) 0.123(5) 0.073(3) 0.031(3) 0.020(3) 0.043(3)

loop_
_atom_type_symbol
_atom_type_description
_atom_type_scat_dispersion_real
_atom_type_scat_dispersion_imag
_atom_type_scat_source
C C 0.0033 0.0016 'International Tables Vol C Tables 4.2.6.8 and 6.1.1.4'
H H 0.0000 0.0000 'International Tables Vol C Tables 4.2.6.8 and 6.1.1.4'
N N 0.0061 0.0033 'International Tables Vol C Tables 4.2.6.8 and 6.1.1.4'
O O 0.0106 0.0060 'International Tables Vol C Tables 4.2.6.8 and 6.1.1.4'
S S 0.1246 0.1234 'International Tables Vol C Tables 4.2.6.8 and 6.1.1.4'
Nd Nd -0.1943 3.0179 'International Tables Vol C Tables 4.2.6.8 and 6.1.1.4'

loop_
_geom_angle_atom_site_label_1
_geom_angle_atom_site_label_2
_geom_angle_atom_site_label_3
_geom_angle
_geom_angle_site_symmetry_1
_geom_angle_site_symmetry_3
Nd1B Nd1A Nd1B 179.998(3) . 5
Nd1B Nd1A O3 51.98(10) . .
Nd1B Nd1A O3 128.02(10) 5 .
Nd1B Nd1A O3 128.02(10) . 6_565
Nd1B Nd1A O3 51.98(10) 5 6_565
O3 Nd1A O3 147.8(2) . 6_565
Nd1B Nd1A O3 128.02(10) . 5
Nd1B Nd1A O3 51.98(10) 5 5
O3 Nd1A O3 85.0(2) . 5
O3 Nd1A O3 104.0(2) 6_565 5
Nd1B Nd1A O3 51.98(10) . 2_565
Nd1B Nd1A O3 128.02(10) 5 2_565
O3 Nd1A O3 104.0(2) . 2_565
O3 Nd1A O3 85.0(2) 6_565 2_565
O3 Nd1A O3 147.8(2) 5 2_565
Nd1B Nd1A N1 66.56(11) . 6_565
Nd1B Nd1A N1 113.44(11) 5 6_565
O3 Nd1A N1 76.12(15) . 6_565
O3 Nd1A N1 76.39(15) 6_565 6_565
O3 Nd1A N1 136.49(15) 5 6_565
O3 Nd1A N1 75.52(14) 2_565 6_565
Nd1B Nd1A N1 66.56(11) . 5
Nd1B Nd1A N1 113.44(11) 5 5
O3 Nd1A N1 75.52(14) . 5
O3 Nd1A N1 136.49(15) 6_565 5
O3 Nd1A N1 76.39(15) 5 5
O3 Nd1A N1 76.12(15) 2_565 5
N1 Nd1A N1 133.1(2) 6_565 5
Nd1B Nd1A N1 113.44(11) . 2_565
Nd1B Nd1A N1 66.56(11) 5 2_565
O3 Nd1A N1 136.50(15) . 2_565
O3 Nd1A N1 75.52(14) 6_565 2_565
O3 Nd1A N1 76.12(15) 5 2_565
O3 Nd1A N1 76.39(15) 2_565 2_565
N1 Nd1A N1 141.6(2) 6_565 2_565
N1 Nd1A N1 62.2(2) 5 2_565
Nd1B Nd1A N1 113.44(11) . .
Nd1B Nd1A N1 66.56(11) 5 .
O3 Nd1A N1 76.39(15) . .
O3 Nd1A N1 76.12(15) 6_565 .
O3 Nd1A N1 75.52(14) 5 .
O3 Nd1A N1 136.49(15) 2_565 .
N1 Nd1A N1 62.2(2) 6_565 .
N1 Nd1A N1 141.6(2) 5 .
N1 Nd1A N1 133.1(2) 2_565 .
Nd1A Nd1B Nd1B 0.001(5) . 5
Nd1A Nd1B O3 114.1(11) . 2_565
Nd1B Nd1B O3 114.1(11) 5 2_565
Nd1A Nd1B O3 114.1(11) . .
Nd1B Nd1B O3 114.1(11) 5 .
O3 Nd1B O3 132(2) 2_565 .
Nd1A Nd1B N1 100.1(10) . 6_565
Nd1B Nd1B N1 100.1(10) 5 6_565
O3 Nd1B N1 85.5(6) 2_565 6_565
O3 Nd1B N1 86.2(6) . 6_565
Nd1A Nd1B N1 100.1(10) . 5
Nd1B Nd1B N1 100.1(10) 5 5
O3 Nd1B N1 86.3(6) 2_565 5
O3 Nd1B N1 85.5(6) . 5
N1 Nd1B N1 160(2) 6_565 5
Nd1A Nd1B O3 41.8(6) . 6_565
Nd1B Nd1B O3 41.8(6) 5 6_565
O3 Nd1B O3 81.1(6) 2_565 6_565
O3 Nd1B O3 139.6(11) . 6_565
N1 Nd1B O3 72.2(5) 6_565 6_565
N1 Nd1B O3 124.6(11) 5 6_565
Nd1A Nd1B O3 41.8(6) . 5
Nd1B Nd1B O3 41.8(6) 5 5
O3 Nd1B O3 139.6(11) 2_565 5
O3 Nd1B O3 81.1(6) . 5
N1 Nd1B O3 124.6(11) 6_565 5
N1 Nd1B O3 72.2(5) 5 5
O3 Nd1B O3 83.7(12) 6_565 5
Nd1A Nd1B N1 55.4(7) . 2_565
Nd1B Nd1B N1 55.4(7) 5 2_565
O3 Nd1B N1 74.4(4) 2_565 2_565
O3 Nd1B N1 137.0(5) . 2_565
N1 Nd1B N1 134.6(9) 6_565 2_565
N1 Nd1B N1 59.8(4) 5 2_565
O3 Nd1B N1 64.8(7) 6_565 2_565
O3 Nd1B N1 65.3(7) 5 2_565
Nd1A Nd1B N1 55.4(7) . .
Nd1B Nd1B N1 55.4(7) 5 .
O3 Nd1B N1 137.0(5) 2_565 .
O3 Nd1B N1 74.4(4) . .
N1 Nd1B N1 59.8(4) 6_565 .
N1 Nd1B N1 134.6(9) 5 .
O3 Nd1B N1 65.3(7) 6_565 .
O3 Nd1B N1 64.8(7) 5 .
N1 Nd1B N1 110.9(14) 2_565 .
O4 S1 O2 115.2(4) . .
O4 S1 O3 112.0(3) . .
O2 S1 O3 110.7(3) . .
O4 S1 C4 107.3(3) . .
O2 S1 C4 106.5(3) . .
O3 S1 C4 104.3(3) . .
C9 N1 C14 116.1(5) . .
C9 N1 Nd1B 113.4(9) . 5
C14 N1 Nd1B 129.5(7) . 5
C9 N1 Nd1A 123.4(4) . .
C14 N1 Nd1A 120.5(4) . .
Nd1B N1 Nd1A 13.3(10) 5 .
C9 N1 Nd1B 131.0(6) . .
C14 N1 Nd1B 112.3(6) . .
Nd1B N1 Nd1B 24.4(17) 5 .
Nd1A N1 Nd1B 11.1(7) . .
C2 C1 C2 112.9(7) . 16
C3 C2 C7 117.9(5) . .
C3 C2 C1 120.7(6) . .
C7 C2 C1 121.4(6) . .
C4 C3 C2 121.3(5) . .
C3 C4 C5 120.0(6) . .
C3 C4 S1 120.5(5) . .
C5 C4 S1 119.4(5) . .
C6 C5 C4 120.0(5) . .
C5 C6 C7 120.7(5) . .
C5 C6 C8 118.0(6) . .
C7 C6 C8 121.2(6) . .
O1 C7 C6 120.5(5) . .
O1 C7 C2 119.5(5) . .
C6 C7 C2 120.0(6) . .
C6 C8 C6 110.3(7) 10 .
N1 C9 C10 126.6(7) . .
C11 C10 C9 117.5(7) . .
C10 C11 C12 119.3(6) . .
C11 C12 C14 118.1(6) . .
C11 C12 C13 123.2(6) . .
C14 C12 C13 118.7(6) . .
C13 C13 C12 122.2(4) 6_565 .
N1 C14 C12 122.4(6) . .
N1 C14 C14 118.4(3) . 6_565
C12 C14 C14 119.2(4) . 6_565
S1 O3 Nd1B 166.1(9) . .
S1 O3 Nd1A 154.1(2) . .
Nd1B O3 Nd1A 13.9(11) . .
S1 O3 Nd1B 144.5(6) . 5
Nd1B O3 Nd1B 24.1(17) . 5
Nd1A O3 Nd1B 10.1(6) . 5
C15 N2 C16 109(3) . 7
C15 N2 C16 109(3) . .
C16 N2 C16 141(5) 7 .
C15 N2 C17 94(3) . .
C16 N2 C17 88.6(11) 7 .
C16 N2 C17 88.6(11) . .
C15 N2 C17 94(3) . 10
C16 N2 C17 88.6(11) 7 10
C16 N2 C17 88.6(11) . 10
C17 N2 C17 171(7) . 10
N2 C16 C17 46.3(8) . .
N2 C16 C17 46.3(8) . 10
C17 C16 C17 92.4(13) . 10
N2 C17 C16 45.1(8) . 7
N2 C17 C16 45.1(8) . .
C16 C17 C16 83.9(18) 7 .
C18 N3 C18 120.4(10) 2 11_556
C18 N3 C18 120.4(10) 2 12_556
C18 N3 C18 89.3(17) 11_556 12_556
C18 N3 C18 89.3(17) 2 .
C18 N3 C18 120.4(10) 11_556 .
C18 N3 C18 120.4(10) 12_556 .

loop_
_geom_bond_atom_site_label_1
_geom_bond_atom_site_label_2
_geom_bond_distance
_geom_bond_site_symmetry_2
Nd1A Nd1B 0.62(4) .
Nd1A Nd1B 0.62(4) 5
Nd1A O3 2.349(4) .
Nd1A O3 2.349(4) 6_565
Nd1A O3 2.349(4) 5
Nd1A O3 2.349(4) 2_565
Nd1A N1 2.649(5) 6_565
Nd1A N1 2.649(5) 5
Nd1A N1 2.649(5) 2_565
Nd1A N1 2.649(5) .
Nd1B Nd1B 1.24(9) 5
Nd1B O3 2.027(18) 2_565
Nd1B O3 2.027(18) .
Nd1B N1 2.469(9) 6_565
Nd1B N1 2.469(9) 5
Nd1B O3 2.77(3) 6_565
Nd1B O3 2.77(3) 5
Nd1B N1 2.95(3) 2_565
Nd1B N1 2.95(3) .
S1 O4 1.437(5) .
S1 O2 1.441(5) .
S1 O3 1.470(4) .
S1 C4 1.741(7) .
N1 C9 1.321(8) .
N1 C14 1.344(7) .
N1 Nd1B 2.469(9) 5
C1 C2 1.502(7) .
C1 C2 1.502(7) 16
C2 C3 1.400(9) .
C2 C7 1.415(8) .
C3 C4 1.378(8) .
C4 C5 1.390(8) .
C5 C6 1.373(8) .
C6 C7 1.394(7) .
C6 C8 1.525(7) .
C7 O1 1.364(8) .
C8 C6 1.525(7) 10
C9 C10 1.385(9) .
C10 C11 1.359(10) .
C11 C12 1.405(10) .
C12 C14 1.418(7) .
C12 C13 1.463(9) .
C13 C13 1.279(15) 6_565
C14 C14 1.457(12) 6_565
O3 Nd1B 2.77(3) 5
N2 C15 1.40(2) .
N2 C16 1.433(18) 7
N2 C16 1.433(18) .
N2 C17 1.464(19) .
N2 C17 1.464(19) 10
C16 C17 2.023(18) .
C16 C17 2.023(18) 10
C17 C16 2.023(18) 7
N3 C18 1.501(15) 2
N3 C18 1.501(15) 11_556
N3 C18 1.501(15) 12_556
N3 C18 1.501(15) .

loop_
_platon_squeeze_void_nr
_platon_squeeze_void_average_x
_platon_squeeze_void_average_y
_platon_squeeze_void_average_z
_platon_squeeze_void_volume
_platon_squeeze_void_count_electrons
_platon_squeeze_void_content
1 -0.023 0.018 -0.028 2557 1124 ' '

_cod_duplicate_entry 7201309
